data_2019238
loop_
_publ_author_name
'Eberlin, Alex R.'
'Eddleston, Mark D.'
'Frampton, Christopher S.'

_publ_section_title
;
 Methanesulfonic acid salt forms of carbamazepine and
 10,11-dihydrocarbamazepine
;
_journal_issue 11
_journal_name_full 'Acta Crystallographica Section C'
_journal_page_first 1260
_journal_page_last 1266
_journal_paper_doi 10.1107/S010827011302859X
_journal_volume 69
_journal_year 2013
_chemical_formula_iupac 'C15 H15 N2 O1 +, C1 H3 O3 S1 -'
_chemical_formula_moiety 'C15 H15 N2 O1 +, C1 H3 O3 S1 -'
_chemical_formula_sum 'C16 H18 N2 O4 S'
_chemical_formula_weight 334.38
_chemical_name_common
;
9,10-Dihydrocarbamazepine mesylate
;
_chemical_name_systematic
'[(9,10-Dihydro-5<i>H</i>-dibenzo[<i>b</i>,<i>f</i>]azepin-5-yl)(hydroxy)methylidene]azanium methanesulfonate'
_space_group_IT_number 14
_space_group_name_Hall '-P 2ybc'
_symmetry_cell_setting monoclinic
_symmetry_space_group_name_Hall '-P 2ybc'
_symmetry_space_group_name_H-M 'P 1 21/c 1'
_atom_sites_solution_hydrogens geom
_atom_sites_solution_primary direct
_atom_sites_solution_secondary difmap
_audit_creation_method SHELXL-97
_cell_angle_alpha 90.00
_cell_angle_beta 96.647(4)
_cell_angle_gamma 90.00
_cell_formula_units_Z 4
_cell_length_a 5.4477(2)
_cell_length_b 15.7340(7)
_cell_length_c 18.5034(8)
_cell_measurement_reflns_used 3424
_cell_measurement_temperature 100.0(10)
_cell_measurement_theta_max 29.5106
_cell_measurement_theta_min 3.3187
_cell_volume 1575.34(11)
_computing_cell_refinement 'CrysAlis PRO (Agilent, 2011)'
_computing_data_collection 'CrysAlis PRO (Agilent, 2011)'
_computing_data_reduction 'CrysAlis PRO (Agilent, 2011)'
_computing_molecular_graphics
;
SHELXTL (Sheldrick, 2008) and Mercury (Macrae <i>et al.</i>,
2008)
;
_computing_publication_material
;
SHELXTL (Sheldrick, 2008) and Mercury (Macrae <i>et al.</i>,
2008)
;
_computing_structure_refinement 'SHELXTL (Sheldrick, 2008)'
_computing_structure_solution 'SHELXTL (Sheldrick, 2008)'
_diffrn_ambient_temperature 100.0(10)
_diffrn_detector_area_resol_mean 10.5598
_diffrn_measured_fraction_theta_full 0.998
_diffrn_measured_fraction_theta_max 0.998
_diffrn_measurement_device_type 'Agilent SuperNova (Dual, Cu at zero, Atlas)'
_diffrn_measurement_method '\w scans'
_diffrn_radiation_monochromator mirror
_diffrn_radiation_source 'SuperNova (Mo) X-ray Source'
_diffrn_radiation_type 'Mo K\a'
_diffrn_radiation_wavelength 0.71073
_diffrn_reflns_av_R_equivalents 0.0212
_diffrn_reflns_av_sigmaI/netI 0.0279
_diffrn_reflns_limit_h_max 6
_diffrn_reflns_limit_h_min -6
_diffrn_reflns_limit_k_max 18
_diffrn_reflns_limit_k_min -19
_diffrn_reflns_limit_l_max 22
_diffrn_reflns_limit_l_min -23
_diffrn_reflns_number 7104
_diffrn_reflns_theta_full 26.37
_diffrn_reflns_theta_max 26.37
_diffrn_reflns_theta_min 1.72
_diffrn_standards_number 0
_exptl_absorpt_coefficient_mu 0.228
_exptl_absorpt_correction_T_max 1.00000
_exptl_absorpt_correction_T_min 0.76545
_exptl_absorpt_correction_type multi-scan
_exptl_absorpt_process_details '(CrysAlis PRO; Agilent, 2011)'
_exptl_crystal_colour Colourless
_exptl_crystal_density_diffrn 1.410
_exptl_crystal_density_method 'not measured'
_exptl_crystal_description lath
_exptl_crystal_F_000 704
_exptl_crystal_size_max 0.30
_exptl_crystal_size_mid 0.20
_exptl_crystal_size_min 0.12
_refine_diff_density_max 0.378
_refine_diff_density_min -0.442
_refine_ls_extinction_method none
_refine_ls_goodness_of_fit_ref 1.004
_refine_ls_hydrogen_treatment mixed
_refine_ls_matrix_type full
_refine_ls_number_parameters 221
_refine_ls_number_reflns 3215
_refine_ls_number_restraints 0
_refine_ls_restrained_S_all 1.004
_refine_ls_R_factor_all 0.0394
_refine_ls_R_factor_gt 0.0324
_refine_ls_shift/su_max 0.001
_refine_ls_shift/su_mean 0.000
_refine_ls_structure_factor_coef Fsqd
_refine_ls_weighting_details 'calc w=1/[\s^2^(Fo^2^)+(0.0485P)^2^+0.7000P] where P=(Fo^2^+2Fc^2^)/3'
_refine_ls_weighting_scheme calc
_refine_ls_wR_factor_gt 0.0840
_refine_ls_wR_factor_ref 0.0896
_reflns_number_gt 2783
_reflns_number_total 3215
_reflns_threshold_expression I>2sigma(I)
_cod_data_source_file ky3042.cif
_cod_data_source_block 4
_cod_original_sg_symbol_H-M 'P 21/c'
_cod_original_formula_sum 'C16 H18 N2 O4 S1'
_cod_database_code 2019238

loop_
_symmetry_equiv_pos_as_xyz
'x, y, z'
'-x, y+1/2, -z+1/2'
'-x, -y, -z'
'x, -y-1/2, z-1/2'

loop_
_atom_site_type_symbol
_atom_site_label
_atom_site_fract_x
_atom_site_fract_y
_atom_site_fract_z
_atom_site_U_iso_or_equiv
_atom_site_adp_type
_atom_site_calc_flag
_atom_site_refinement_flags
_atom_site_occupancy
_atom_site_symmetry_multiplicity
O O1 0.73850(19) 0.67537(7) 0.37232(5) 0.0155(2) Uani d . 1 1
H H1A 0.816(4) 0.6288(17) 0.3548(14) 0.056(7) Uiso d . 1 1
N N1 0.5897(2) 0.73580(8) 0.46781(6) 0.0129(3) Uani d . 1 1
N N2 0.8547(2) 0.62104(8) 0.48580(7) 0.0159(3) Uani d . 1 1
H H2B 0.959(3) 0.5867(12) 0.4689(10) 0.019(4) Uiso d . 1 1
H H2C 0.848(3) 0.6210(11) 0.5304(11) 0.017(4) Uiso d . 1 1
C C1 0.4756(3) 0.80112(10) 0.42031(8) 0.0141(3) Uani d . 1 1
C C2 0.2727(3) 0.77834(10) 0.37107(8) 0.0162(3) Uani d . 1 1
H H2A 0.2165 0.7211 0.3687 0.019 Uiso calc R 1 1
C C3 0.1533(3) 0.83903(10) 0.32569(8) 0.0187(3) Uani d . 1 1
H H3A 0.0153 0.8238 0.2920 0.022 Uiso calc R 1 1
C C4 0.2370(3) 0.92249(10) 0.32975(8) 0.0194(3) Uani d . 1 1
H H4A 0.1570 0.9646 0.2986 0.023 Uiso calc R 1 1
C C5 0.4381(3) 0.94424(10) 0.37942(8) 0.0173(3) Uani d . 1 1
H H5A 0.4923 1.0017 0.3819 0.021 Uiso calc R 1 1
C C7 0.7832(3) 0.91600(10) 0.47730(8) 0.0167(3) Uani d . 1 1
H H7A 0.7252 0.9644 0.5050 0.020 Uiso calc R 1 1
H H7B 0.9061 0.9389 0.4470 0.020 Uiso calc R 1 1
C C8 0.9199(3) 0.85443(10) 0.53251(8) 0.0182(3) Uani d . 1 1
H H8A 1.0093 0.8120 0.5059 0.022 Uiso calc R 1 1
H H8B 1.0443 0.8867 0.5648 0.022 Uiso calc R 1 1
C C6 0.5634(3) 0.88445(9) 0.42593(8) 0.0140(3) Uani d . 1 1
C C9 0.7518(3) 0.80844(10) 0.57854(8) 0.0158(3) Uani d . 1 1
C C10 0.7465(3) 0.82293(10) 0.65272(8) 0.0203(3) Uani d . 1 1
H H10A 0.8565 0.8631 0.6774 0.024 Uiso calc R 1 1
C C11 0.5815(3) 0.77906(10) 0.69067(8) 0.0219(3) Uani d . 1 1
H H11A 0.5794 0.7896 0.7411 0.026 Uiso calc R 1 1
C C12 0.4196(3) 0.72000(10) 0.65603(8) 0.0195(3) Uani d . 1 1
H H12A 0.3063 0.6908 0.6825 0.023 Uiso calc R 1 1
C C13 0.4238(3) 0.70375(10) 0.58226(8) 0.0162(3) Uani d . 1 1
H H13A 0.3159 0.6628 0.5579 0.019 Uiso calc R 1 1
C C14 0.5882(3) 0.74844(9) 0.54505(8) 0.0137(3) Uani d . 1 1
C C15 0.7298(2) 0.67538(9) 0.44226(8) 0.0129(3) Uani d . 1 1
S S1 1.14613(6) 0.50621(2) 0.351758(19) 0.01365(11) Uani d . 1 1
O O2 0.95704(19) 0.56144(7) 0.31122(5) 0.0181(2) Uani d . 1 1
O O3 1.0521(2) 0.42143(7) 0.36193(6) 0.0201(2) Uani d . 1 1
O O4 1.25031(19) 0.54714(7) 0.41908(6) 0.0203(2) Uani d . 1 1
C C16 1.3818(3) 0.49719(11) 0.29503(9) 0.0213(3) Uani d . 1 1
H H16A 1.5215 0.4660 0.3205 0.032 Uiso calc R 1 1
H H16B 1.4364 0.5540 0.2823 0.032 Uiso calc R 1 1
H H16C 1.3190 0.4666 0.2506 0.032 Uiso calc R 1 1

loop_
_atom_site_aniso_label
_atom_site_aniso_U_11
_atom_site_aniso_U_22
_atom_site_aniso_U_33
_atom_site_aniso_U_12
_atom_site_aniso_U_13
_atom_site_aniso_U_23
O1 0.0183(5) 0.0182(5) 0.0099(5) 0.0029(4) 0.0014(4) -0.0011(4)
N1 0.0144(6) 0.0143(6) 0.0097(6) 0.0004(5) 0.0005(5) -0.0005(5)
N2 0.0192(6) 0.0185(7) 0.0099(6) 0.0047(5) 0.0011(5) 0.0000(5)
C1 0.0142(7) 0.0177(7) 0.0109(7) 0.0028(6) 0.0038(5) 0.0010(6)
C2 0.0139(7) 0.0200(8) 0.0150(7) -0.0011(6) 0.0026(6) -0.0010(6)
C3 0.0153(7) 0.0285(9) 0.0122(7) 0.0020(6) 0.0002(6) 0.0002(6)
C4 0.0203(7) 0.0249(8) 0.0136(7) 0.0077(6) 0.0037(6) 0.0049(6)
C5 0.0212(7) 0.0169(7) 0.0151(7) 0.0015(6) 0.0070(6) 0.0021(6)
C7 0.0184(7) 0.0163(7) 0.0155(7) -0.0030(6) 0.0026(6) -0.0003(6)
C8 0.0153(7) 0.0211(8) 0.0174(7) -0.0029(6) -0.0011(6) -0.0015(6)
C6 0.0145(7) 0.0175(7) 0.0108(7) 0.0012(6) 0.0050(5) -0.0003(6)
C9 0.0152(7) 0.0167(7) 0.0148(7) 0.0026(6) -0.0010(6) 0.0010(6)
C10 0.0246(8) 0.0187(8) 0.0162(8) 0.0014(6) -0.0035(6) -0.0023(6)
C11 0.0315(8) 0.0230(8) 0.0114(7) 0.0067(7) 0.0024(6) -0.0005(6)
C12 0.0214(7) 0.0230(8) 0.0151(7) 0.0048(6) 0.0068(6) 0.0042(6)
C13 0.0149(7) 0.0168(7) 0.0164(7) 0.0012(6) -0.0001(6) 0.0013(6)
C14 0.0146(7) 0.0156(7) 0.0109(7) 0.0043(6) 0.0009(5) 0.0001(5)
C15 0.0120(6) 0.0139(7) 0.0126(7) -0.0032(5) 0.0006(5) -0.0010(5)
S1 0.01256(18) 0.0164(2) 0.01192(19) 0.00119(13) 0.00112(14) -0.00096(13)
O2 0.0180(5) 0.0222(6) 0.0136(5) 0.0051(4) -0.0008(4) -0.0021(4)
O3 0.0220(5) 0.0204(6) 0.0179(5) -0.0028(4) 0.0023(4) 0.0019(4)
O4 0.0183(5) 0.0247(6) 0.0169(5) 0.0033(4) -0.0028(4) -0.0040(5)
C16 0.0162(7) 0.0262(9) 0.0227(8) -0.0004(6) 0.0078(6) -0.0010(7)

loop_
_atom_type_symbol
_atom_type_description
_atom_type_scat_dispersion_real
_atom_type_scat_dispersion_imag
_atom_type_scat_source
C C 0.0033 0.0016 'International Tables Vol C Tables 4.2.6.8 and 6.1.1.4'
H H 0.0000 0.0000 'International Tables Vol C Tables 4.2.6.8 and 6.1.1.4'
N N 0.0061 0.0033 'International Tables Vol C Tables 4.2.6.8 and 6.1.1.4'
O O 0.0106 0.0060 'International Tables Vol C Tables 4.2.6.8 and 6.1.1.4'
S S 0.1246 0.1234 'International Tables Vol C Tables 4.2.6.8 and 6.1.1.4'

loop_
_geom_angle_atom_site_label_1
_geom_angle_atom_site_label_2
_geom_angle_atom_site_label_3
_geom_angle
C15 O1 H1A 114.8(16)
C15 N1 C14 121.07(12)
C15 N1 C1 120.84(12)
C14 N1 C1 116.91(11)
C15 N2 H2B 119.9(12)
C15 N2 H2C 122.2(12)
H2B N2 H2C 117.6(17)
C2 C1 C6 121.93(14)
C2 C1 N1 117.83(13)
C6 C1 N1 120.21(13)
C3 C2 C1 120.02(14)
C3 C2 H2A 120.0
C1 C2 H2A 120.0
C2 C3 C4 119.42(14)
C2 C3 H3A 120.3
C4 C3 H3A 120.3
C5 C4 C3 119.85(14)
C5 C4 H4A 120.1
C3 C4 H4A 120.1
C4 C5 C6 122.21(14)
C4 C5 H5A 118.9
C6 C5 H5A 118.9
C6 C7 C8 119.66(13)
C6 C7 H7A 107.4
C8 C7 H7A 107.4
C6 C7 H7B 107.4
C8 C7 H7B 107.4
H7A C7 H7B 106.9
C9 C8 C7 113.54(12)
C9 C8 H8A 108.9
C7 C8 H8A 108.9
C9 C8 H8B 108.9
C7 C8 H8B 108.9
H8A C8 H8B 107.7
C1 C6 C5 116.57(13)
C1 C6 C7 126.21(13)
C5 C6 C7 117.22(13)
C14 C9 C10 117.59(14)
C14 C9 C8 118.27(13)
C10 C9 C8 124.13(14)
C11 C10 C9 120.35(14)
C11 C10 H10A 119.8
C9 C10 H10A 119.8
C12 C11 C10 120.98(14)
C12 C11 H11A 119.5
C10 C11 H11A 119.5
C11 C12 C13 119.65(14)
C11 C12 H12A 120.2
C13 C12 H12A 120.2
C14 C13 C12 118.68(14)
C14 C13 H13A 120.7
C12 C13 H13A 120.7
C13 C14 C9 122.75(13)
C13 C14 N1 120.05(13)
C9 C14 N1 117.17(13)
O1 C15 N2 122.38(13)
O1 C15 N1 116.06(13)
N2 C15 N1 121.53(13)
O3 S1 O4 113.84(7)
O3 S1 O2 111.70(6)
O4 S1 O2 110.63(6)
O3 S1 C16 107.30(7)
O4 S1 C16 107.90(7)
O2 S1 C16 104.95(7)
S1 C16 H16A 109.5
S1 C16 H16B 109.5
H16A C16 H16B 109.5
S1 C16 H16C 109.5
H16A C16 H16C 109.5
H16B C16 H16C 109.5

loop_
_geom_bond_atom_site_label_1
_geom_bond_atom_site_label_2
_geom_bond_distance
O1 C15 1.3005(17)
O1 H1A 0.92(3)
N1 C15 1.3390(19)
N1 C14 1.4440(18)
N1 C1 1.4452(18)
N2 C15 1.3101(19)
N2 H2B 0.87(2)
N2 H2C 0.830(19)
C1 C2 1.395(2)
C1 C6 1.396(2)
C2 C3 1.383(2)
C2 H2A 0.9500
C3 C4 1.389(2)
C3 H3A 0.9500
C4 C5 1.389(2)
C4 H4A 0.9500
C5 C6 1.399(2)
C5 H5A 0.9500
C7 C6 1.523(2)
C7 C8 1.536(2)
C7 H7A 0.9900
C7 H7B 0.9900
C8 C9 1.506(2)
C8 H8A 0.9900
C8 H8B 0.9900
C9 C14 1.394(2)
C9 C10 1.395(2)
C10 C11 1.387(2)
C10 H10A 0.9500
C11 C12 1.386(2)
C11 H11A 0.9500
C12 C13 1.392(2)
C12 H12A 0.9500
C13 C14 1.383(2)
C13 H13A 0.9500
S1 O3 1.4489(11)
S1 O4 1.4578(11)
S1 O2 1.4833(11)
S1 C16 1.7556(15)
C16 H16A 0.9800
C16 H16B 0.9800
C16 H16C 0.9800

loop_
_geom_hbond_atom_site_label_D
_geom_hbond_atom_site_label_H
_geom_hbond_atom_site_label_A
_geom_hbond_site_symmetry_A
_geom_hbond_distance_DH
_geom_hbond_distance_HA
_geom_hbond_distance_DA
_geom_hbond_angle_DHA
O1 H1A O2 . 0.92(3) 1.58(3) 2.4941(15) 168(2)
N2 H2C O3 3_766 0.830(19) 2.112(19) 2.8830(17) 154.4(17)
N2 H2B O4 . 0.87(2) 2.02(2) 2.8523(17) 159.5(17)

loop_
_geom_torsion_atom_site_label_1
_geom_torsion_atom_site_label_2
_geom_torsion_atom_site_label_3
_geom_torsion_atom_site_label_4
_geom_torsion
C15 N1 C1 C2 73.83(17)
C14 N1 C1 C2 -118.42(14)
C15 N1 C1 C6 -108.14(16)
C14 N1 C1 C6 59.61(17)
C6 C1 C2 C3 0.4(2)
N1 C1 C2 C3 178.40(13)
C1 C2 C3 C4 -0.1(2)
C2 C3 C4 C5 -0.4(2)
C3 C4 C5 C6 0.6(2)
C6 C7 C8 C9 -52.33(18)
C2 C1 C6 C5 -0.2(2)
N1 C1 C6 C5 -178.17(12)
C2 C1 C6 C7 -179.67(13)
N1 C1 C6 C7 2.4(2)
C4 C5 C6 C1 -0.3(2)
C4 C5 C6 C7 179.23(13)
C8 C7 C6 C1 -3.8(2)
C8 C7 C6 C5 176.77(13)
C7 C8 C9 C14 68.68(18)
C7 C8 C9 C10 -110.31(16)
C14 C9 C10 C11 -0.5(2)
C8 C9 C10 C11 178.48(14)
C9 C10 C11 C12 0.2(2)
C10 C11 C12 C13 0.6(2)
C11 C12 C13 C14 -1.1(2)
C12 C13 C14 C9 0.7(2)
C12 C13 C14 N1 -177.29(13)
C10 C9 C14 C13 0.1(2)
C8 C9 C14 C13 -179.01(13)
C10 C9 C14 N1 178.13(13)
C8 C9 C14 N1 -0.93(19)
C15 N1 C14 C13 -88.80(17)
C1 N1 C14 C13 103.48(15)
C15 N1 C14 C9 93.07(16)
C1 N1 C14 C9 -74.65(16)
C14 N1 C15 O1 -172.74(12)
C1 N1 C15 O1 -5.50(19)
C14 N1 C15 N2 5.7(2)
C1 N1 C15 N2 172.91(13)
